data_4333821
loop_
_publ_author_name
'Palani Elumalai'
'Natesan Thirupathi'
'Munirathinam Nethaji'

_publ_contact_author_email tnat@chemistry.du.ac.in
_publ_contact_author_name 'Natesan Thirupathi.'
_publ_section_title
;
 Dual Role of Acetate as a Nucleophile and as an Internal Base in
 Cycloplatination Reaction of sym-N,N',N"-Triarylguanidines
;
_journal_name_full 'Inorganic Chemistry'
_journal_page_first 1883
_journal_page_last 1894
_journal_paper_doi 10.1021/ic302058u
_journal_volume 52
_journal_year 2013
_chemical_formula_moiety 'C27 H35 Cl2 N3 O Pt S'
_chemical_formula_sum 'C27 H35 Cl2 N3 O Pt S'
_chemical_formula_weight 715.63
_chemical_name_systematic
;
 ?
;
_space_group_IT_number 2
_symmetry_cell_setting triclinic
_symmetry_space_group_name_Hall '-P 1'
_symmetry_space_group_name_H-M 'P -1'
_atom_sites_solution_hydrogens geom
_atom_sites_solution_primary direct
_atom_sites_solution_secondary difmap
_audit_creation_method SHELXL-97
_cell_angle_alpha 106.736(5)
_cell_angle_beta 99.459(4)
_cell_angle_gamma 97.130(5)
_cell_formula_units_Z 2
_cell_length_a 10.154(5)
_cell_length_b 11.260(5)
_cell_length_c 12.970(4)
_cell_measurement_reflns_used 333
_cell_measurement_temperature 100(2)
_cell_measurement_theta_max 26.37
_cell_measurement_theta_min 1.68
_cell_volume 1377.5(10)
_computing_cell_refinement 'BRUKER SMART APEX CCD'
_computing_data_collection 'BRUKER SMART APEX CCD'
_computing_data_reduction 'BRUKER SAINT'
_computing_molecular_graphics OLEX2
_computing_publication_material 'WINGX V1.80.01'
_computing_structure_refinement 'SHELXL-97 (Sheldrick, 2008)'
_computing_structure_solution SIR-92
_diffrn_ambient_temperature 100(2)
_diffrn_detector_area_resol_mean 0.3
_diffrn_measured_fraction_theta_full 0.999
_diffrn_measured_fraction_theta_max 0.999
_diffrn_measurement_device_type 'BRUKER SMART APEX CCD'
_diffrn_measurement_method OMEGA
_diffrn_radiation_monochromator graphite
_diffrn_radiation_source 'fine-focus sealed tube'
_diffrn_radiation_type MoK\a
_diffrn_radiation_wavelength 0.71073
_diffrn_reflns_av_R_equivalents 0.0289
_diffrn_reflns_av_sigmaI/netI 0.0212
_diffrn_reflns_limit_h_max 12
_diffrn_reflns_limit_h_min -12
_diffrn_reflns_limit_k_max 14
_diffrn_reflns_limit_k_min -14
_diffrn_reflns_limit_l_max 16
_diffrn_reflns_limit_l_min -16
_diffrn_reflns_number 26064
_diffrn_reflns_theta_full 26.37
_diffrn_reflns_theta_max 26.37
_diffrn_reflns_theta_min 1.68
_exptl_absorpt_coefficient_mu 5.388
_exptl_absorpt_correction_T_max 0.5192
_exptl_absorpt_correction_T_min 0.3461
_exptl_absorpt_correction_type empirical
_exptl_absorpt_process_details SADABS
_exptl_crystal_colour 'PALE YELLOW'
_exptl_crystal_density_diffrn 1.725
_exptl_crystal_description IRREGULAR
_exptl_crystal_F_000 708
_exptl_crystal_size_max 0.25
_exptl_crystal_size_mid 0.19
_exptl_crystal_size_min 0.14
_refine_diff_density_max 2.764
_refine_diff_density_min -1.427
_refine_diff_density_rms 0.443
_refine_ls_extinction_coef 0.0142(7)
_refine_ls_extinction_expression Fc^*^=kFc[1+0.001xFc^2^\l^3^/sin(2\q)]^-1/4^
_refine_ls_extinction_method SHELXL
_refine_ls_goodness_of_fit_ref 1.309
_refine_ls_hydrogen_treatment constr
_refine_ls_matrix_type full
_refine_ls_number_parameters 325
_refine_ls_number_reflns 5631
_refine_ls_number_restraints 0
_refine_ls_restrained_S_all 1.309
_refine_ls_R_factor_all 0.0293
_refine_ls_R_factor_gt 0.0253
_refine_ls_shift/su_max 0.002
_refine_ls_shift/su_mean 0.000
_refine_ls_structure_factor_coef Fsqd
_refine_ls_weighting_details 'calc w=1/[\s^2^(Fo^2^)+(0.0625P)^2^+0.0779P] where P=(Fo^2^+2Fc^2^)/3'
_refine_ls_weighting_scheme calc
_refine_ls_wR_factor_gt 0.0732
_refine_ls_wR_factor_ref 0.0945
_reflns_number_gt 5375
_reflns_number_total 5631
_reflns_threshold_expression >2\s(I)
_cod_data_source_file ic302058u_si_001_3.cif
_cod_data_source_block 4
_cod_original_cell_volume 1377.5(11)
_cod_database_code 4333821

loop_
_symmetry_equiv_pos_as_xyz
'x, y, z'
'-x, -y, -z'

loop_
_atom_site_label
_atom_site_type_symbol
_atom_site_fract_x
_atom_site_fract_y
_atom_site_fract_z
_atom_site_U_iso_or_equiv
_atom_site_adp_type
_atom_site_occupancy
_atom_site_symmetry_multiplicity
_atom_site_calc_flag
_atom_site_refinement_flags
Pt1 Pt 0.857631(13) 0.662775(12) 0.638138(11) 0.01279(10) Uani 1 1 d .
Cl1 Cl 1.03164(11) 0.65124(12) 0.77098(9) 0.0239(2) Uani 1 1 d .
Cl2 Cl 0.67967(11) 0.70344(11) 0.52715(9) 0.0219(2) Uani 1 1 d .
S1 S 0.99398(11) 0.69505(10) 0.52873(9) 0.0163(2) Uani 1 1 d .
N1 N 0.7261(4) 0.6243(3) 0.7324(3) 0.0128(7) Uani 1 1 d .
N2 N 0.7305(4) 0.4112(3) 0.6779(3) 0.0151(7) Uani 1 1 d .
H2 H 0.7206 0.4095 0.6088 0.018 Uiso 1 1 calc R
N3 N 0.6582(3) 0.5064(3) 0.8408(3) 0.0144(7) Uani 1 1 d .
H3 H 0.6808 0.5748 0.8986 0.017 Uiso 1 1 calc R
O1 O 1.1272(3) 0.6560(3) 0.5407(3) 0.0259(7) Uani 1 1 d .
C1 C 0.7046(4) 0.5150(4) 0.7506(3) 0.0149(8) Uani 1 1 d .
C2 C 0.6610(4) 0.7256(4) 0.7834(3) 0.0153(8) Uani 1 1 d .
C3 C 0.5217(4) 0.7202(4) 0.7482(3) 0.0187(9) Uani 1 1 d .
C4 C 0.4691(5) 0.8266(5) 0.7930(4) 0.0241(9) Uani 1 1 d .
H4 H 0.3755 0.8264 0.7691 0.029 Uiso 1 1 calc R
C5 C 0.5490(6) 0.9338(5) 0.8719(5) 0.0308(11) Uani 1 1 d .
H5 H 0.5096 1.0050 0.9016 0.037 Uiso 1 1 calc R
C6 C 0.6872(5) 0.9367(4) 0.9076(4) 0.0241(10) Uani 1 1 d .
C7 C 0.7420(5) 0.8330(4) 0.8624(3) 0.0185(8) Uani 1 1 d .
H7 H 0.8362 0.8345 0.8852 0.022 Uiso 1 1 calc R
C8 C 0.4315(4) 0.6046(5) 0.6664(4) 0.0249(10) Uani 1 1 d .
H8A H 0.4147 0.5402 0.7023 0.037 Uiso 1 1 calc R
H8B H 0.4757 0.5719 0.6051 0.037 Uiso 1 1 calc R
H8C H 0.3450 0.6261 0.6385 0.037 Uiso 1 1 calc R
C9 C 0.7730(7) 1.0528(5) 0.9966(4) 0.0381(13) Uani 1 1 d .
H9A H 0.7483 1.0574 1.0674 0.057 Uiso 1 1 calc R
H9B H 0.7566 1.1286 0.9775 0.057 Uiso 1 1 calc R
H9C H 0.8693 1.0471 1.0020 0.057 Uiso 1 1 calc R
C10 C 0.7722(4) 0.3049(4) 0.7034(3) 0.0152(8) Uani 1 1 d .
C11 C 0.7180(4) 0.1846(4) 0.6294(3) 0.0168(8) Uani 1 1 d .
C12 C 0.7641(5) 0.0831(4) 0.6566(4) 0.0207(9) Uani 1 1 d .
H12 H 0.7275 -0.0003 0.6093 0.025 Uiso 1 1 calc R
C13 C 0.8614(5) 0.1008(4) 0.7502(4) 0.0230(9) Uani 1 1 d .
H13 H 0.8903 0.0297 0.7661 0.028 Uiso 1 1 calc R
C14 C 0.9175(4) 0.2210(4) 0.8215(4) 0.0216(9) Uani 1 1 d .
C15 C 0.8702(4) 0.3229(4) 0.7976(3) 0.0173(8) Uani 1 1 d .
H15 H 0.9053 0.4059 0.8463 0.021 Uiso 1 1 calc R
C16 C 0.6175(4) 0.1650(4) 0.5253(4) 0.0226(9) Uani 1 1 d .
H16A H 0.6596 0.2054 0.4782 0.034 Uiso 1 1 calc R
H16B H 0.5385 0.2022 0.5428 0.034 Uiso 1 1 calc R
H16C H 0.5886 0.0744 0.4866 0.034 Uiso 1 1 calc R
C17 C 1.0282(5) 0.2418(5) 0.9214(4) 0.0310(11) Uani 1 1 d .
H17A H 0.9962 0.2814 0.9881 0.047 Uiso 1 1 calc R
H17B H 1.1085 0.2970 0.9174 0.047 Uiso 1 1 calc R
H17C H 1.0518 0.1606 0.9234 0.047 Uiso 1 1 calc R
C18 C 0.5770(4) 0.4005(4) 0.8544(3) 0.0142(8) Uani 1 1 d .
C19 C 0.5974(4) 0.3854(4) 0.9581(3) 0.0173(8) Uani 1 1 d .
C20 C 0.5083(4) 0.2903(4) 0.9729(4) 0.0194(9) Uani 1 1 d .
H20 H 0.5178 0.2796 1.0436 0.023 Uiso 1 1 calc R
C21 C 0.4068(4) 0.2111(4) 0.8884(4) 0.0210(9) Uani 1 1 d .
H21 H 0.3464 0.1485 0.9020 0.025 Uiso 1 1 calc R
C22 C 0.3924(4) 0.2224(4) 0.7837(4) 0.0185(8) Uani 1 1 d .
C23 C 0.4770(4) 0.3198(4) 0.7676(3) 0.0158(8) Uani 1 1 d .
H23 H 0.4662 0.3311 0.6971 0.019 Uiso 1 1 calc R
C24 C 0.7109(4) 0.4681(4) 1.0521(3) 0.0213(9) Uani 1 1 d .
H24A H 0.7970 0.4697 1.0273 0.032 Uiso 1 1 calc R
H24B H 0.7171 0.4341 1.1139 0.032 Uiso 1 1 calc R
H24C H 0.6920 0.5539 1.0757 0.032 Uiso 1 1 calc R
C25 C 0.2858(5) 0.1305(4) 0.6895(4) 0.0258(10) Uani 1 1 d .
H25A H 0.2944 0.1476 0.6207 0.039 Uiso 1 1 calc R
H25B H 0.1952 0.1405 0.7036 0.039 Uiso 1 1 calc R
H25C H 0.2987 0.0441 0.6832 0.039 Uiso 1 1 calc R
C26 C 1.0204(5) 0.8579(4) 0.5413(4) 0.0272(11) Uani 1 1 d .
H26A H 1.0687 0.9071 0.6163 0.041 Uiso 1 1 calc R
H26B H 0.9325 0.8837 0.5257 0.041 Uiso 1 1 calc R
H26C H 1.0746 0.8727 0.4887 0.041 Uiso 1 1 calc R
C27 C 0.9099(5) 0.6257(5) 0.3894(4) 0.0251(10) Uani 1 1 d .
H27A H 0.9698 0.6444 0.3418 0.038 Uiso 1 1 calc R
H27B H 0.8269 0.6600 0.3760 0.038 Uiso 1 1 calc R
H27C H 0.8864 0.5341 0.3729 0.038 Uiso 1 1 calc R

loop_
_atom_site_aniso_label
_atom_site_aniso_U_11
_atom_site_aniso_U_22
_atom_site_aniso_U_33
_atom_site_aniso_U_23
_atom_site_aniso_U_13
_atom_site_aniso_U_12
Pt1 0.01363(13) 0.01223(13) 0.01444(13) 0.00561(8) 0.00527(7) 0.00301(7)
Cl1 0.0193(5) 0.0328(6) 0.0189(5) 0.0075(4) 0.0015(4) 0.0067(4)
Cl2 0.0186(5) 0.0317(6) 0.0204(5) 0.0130(4) 0.0058(4) 0.0088(4)
S1 0.0146(5) 0.0169(5) 0.0215(5) 0.0094(4) 0.0080(4) 0.0045(4)
N1 0.0146(16) 0.0117(17) 0.0127(16) 0.0028(13) 0.0046(13) 0.0046(13)
N2 0.0208(17) 0.0144(17) 0.0123(16) 0.0054(13) 0.0061(13) 0.0054(13)
N3 0.0191(17) 0.0120(16) 0.0124(15) 0.0038(13) 0.0056(13) 0.0012(13)
O1 0.0170(16) 0.0336(19) 0.0370(19) 0.0197(15) 0.0122(14) 0.0124(14)
C1 0.0122(18) 0.015(2) 0.0166(19) 0.0055(16) 0.0010(15) -0.0001(15)
C2 0.023(2) 0.015(2) 0.0122(18) 0.0054(15) 0.0098(16) 0.0075(16)
C3 0.022(2) 0.022(2) 0.018(2) 0.0126(17) 0.0075(17) 0.0078(17)
C4 0.028(2) 0.032(3) 0.024(2) 0.0167(19) 0.0140(18) 0.016(2)
C5 0.042(3) 0.031(3) 0.037(3) 0.024(2) 0.023(2) 0.020(2)
C6 0.042(3) 0.015(2) 0.023(2) 0.0069(18) 0.021(2) 0.0088(19)
C7 0.024(2) 0.016(2) 0.018(2) 0.0090(16) 0.0074(17) 0.0031(17)
C8 0.019(2) 0.031(3) 0.027(2) 0.011(2) 0.0065(18) 0.0050(19)
C9 0.062(4) 0.019(2) 0.032(3) 0.002(2) 0.026(3) -0.002(2)
C10 0.0161(19) 0.016(2) 0.019(2) 0.0081(16) 0.0111(15) 0.0042(16)
C11 0.017(2) 0.016(2) 0.020(2) 0.0064(16) 0.0082(16) 0.0022(16)
C12 0.025(2) 0.015(2) 0.027(2) 0.0078(17) 0.0143(18) 0.0056(17)
C13 0.027(2) 0.021(2) 0.031(2) 0.0154(19) 0.0160(19) 0.0115(18)
C14 0.018(2) 0.031(2) 0.025(2) 0.0178(19) 0.0105(17) 0.0083(18)
C15 0.0162(19) 0.020(2) 0.0182(19) 0.0073(16) 0.0081(16) 0.0016(16)
C16 0.023(2) 0.018(2) 0.024(2) 0.0029(17) 0.0050(18) 0.0025(17)
C17 0.022(2) 0.043(3) 0.034(3) 0.023(2) 0.001(2) 0.007(2)
C18 0.0172(19) 0.0116(19) 0.0187(19) 0.0074(15) 0.0097(15) 0.0064(15)
C19 0.020(2) 0.017(2) 0.018(2) 0.0054(16) 0.0090(16) 0.0090(16)
C20 0.027(2) 0.019(2) 0.018(2) 0.0097(17) 0.0119(17) 0.0095(17)
C21 0.023(2) 0.016(2) 0.033(2) 0.0138(18) 0.0145(18) 0.0070(17)
C22 0.019(2) 0.015(2) 0.024(2) 0.0060(16) 0.0091(17) 0.0067(16)
C23 0.018(2) 0.016(2) 0.0154(19) 0.0066(15) 0.0060(15) 0.0060(16)
C24 0.023(2) 0.026(2) 0.018(2) 0.0084(17) 0.0038(17) 0.0083(18)
C25 0.027(2) 0.018(2) 0.031(2) 0.0084(18) 0.0053(19) -0.0019(18)
C26 0.026(2) 0.019(2) 0.041(3) 0.012(2) 0.016(2) 0.0024(19)
C27 0.024(2) 0.034(3) 0.018(2) 0.0081(19) 0.0081(18) 0.0063(19)

loop_
_atom_type_symbol
_atom_type_description
_atom_type_scat_dispersion_real
_atom_type_scat_dispersion_imag
_atom_type_scat_source
C C 0.0033 0.0016 'International Tables Vol C Tables 4.2.6.8 and 6.1.1.4'
H H 0.0000 0.0000 'International Tables Vol C Tables 4.2.6.8 and 6.1.1.4'
N N 0.0061 0.0033 'International Tables Vol C Tables 4.2.6.8 and 6.1.1.4'
O O 0.0106 0.0060 'International Tables Vol C Tables 4.2.6.8 and 6.1.1.4'
S S 0.1246 0.1234 'International Tables Vol C Tables 4.2.6.8 and 6.1.1.4'
Cl Cl 0.1484 0.1585 'International Tables Vol C Tables 4.2.6.8 and 6.1.1.4'
Pt Pt -1.7033 8.3905 'International Tables Vol C Tables 4.2.6.8 and 6.1.1.4'

loop_
_geom_angle_atom_site_label_1
_geom_angle_atom_site_label_2
_geom_angle_atom_site_label_3
_geom_angle
N1 Pt1 S1 176.87(9)
N1 Pt1 Cl2 88.29(11)
S1 Pt1 Cl2 90.52(5)
N1 Pt1 Cl1 88.04(11)
S1 Pt1 Cl1 93.57(5)
Cl2 Pt1 Cl1 170.57(4)
O1 S1 C27 107.4(2)
O1 S1 C26 108.2(2)
C27 S1 C26 101.8(2)
O1 S1 Pt1 119.32(14)
C27 S1 Pt1 110.31(16)
C26 S1 Pt1 108.40(18)
C1 N1 C2 120.6(4)
C1 N1 Pt1 122.8(3)
C2 N1 Pt1 116.5(3)
C1 N2 C10 125.9(3)
C1 N2 H2 117.0
C10 N2 H2 117.0
C1 N3 C18 128.5(3)
C1 N3 H3 115.8
C18 N3 H3 115.8
N1 C1 N3 120.5(4)
N1 C1 N2 119.0(4)
N3 C1 N2 120.5(4)
C7 C2 C3 121.0(4)
C7 C2 N1 118.2(4)
C3 C2 N1 120.5(4)
C4 C3 C2 117.2(4)
C4 C3 C8 120.7(4)
C2 C3 C8 122.2(4)
C3 C4 C5 122.1(4)
C3 C4 H4 118.9
C5 C4 H4 118.9
C4 C5 C6 120.0(5)
C4 C5 H5 120.0
C6 C5 H5 120.0
C7 C6 C5 118.9(4)
C7 C6 C9 121.5(5)
C5 C6 C9 119.6(5)
C6 C7 C2 120.8(4)
C6 C7 H7 119.6
C2 C7 H7 119.6
C3 C8 H8A 109.5
C3 C8 H8B 109.5
H8A C8 H8B 109.5
C3 C8 H8C 109.5
H8A C8 H8C 109.5
H8B C8 H8C 109.5
C6 C9 H9A 109.5
C6 C9 H9B 109.5
H9A C9 H9B 109.5
C6 C9 H9C 109.5
H9A C9 H9C 109.5
H9B C9 H9C 109.5
C15 C10 C11 121.5(4)
C15 C10 N2 119.8(4)
C11 C10 N2 118.7(4)
C10 C11 C12 116.8(4)
C10 C11 C16 121.8(4)
C12 C11 C16 121.5(4)
C13 C12 C11 121.8(4)
C13 C12 H12 119.1
C11 C12 H12 119.1
C12 C13 C14 121.0(4)
C12 C13 H13 119.5
C14 C13 H13 119.5
C13 C14 C15 118.1(4)
C13 C14 C17 121.4(4)
C15 C14 C17 120.5(4)
C10 C15 C14 120.9(4)
C10 C15 H15 119.6
C14 C15 H15 119.6
C11 C16 H16A 109.5
C11 C16 H16B 109.5
H16A C16 H16B 109.5
C11 C16 H16C 109.5
H16A C16 H16C 109.5
H16B C16 H16C 109.5
C14 C17 H17A 109.5
C14 C17 H17B 109.5
H17A C17 H17B 109.5
C14 C17 H17C 109.5
H17A C17 H17C 109.5
H17B C17 H17C 109.5
C19 C18 C23 121.5(4)
C19 C18 N3 117.8(4)
C23 C18 N3 120.6(4)
C18 C19 C20 117.0(4)
C18 C19 C24 122.2(4)
C20 C19 C24 120.8(4)
C21 C20 C19 122.2(4)
C21 C20 H20 118.9
C19 C20 H20 118.9
C20 C21 C22 120.2(4)
C20 C21 H21 119.9
C22 C21 H21 119.9
C21 C22 C23 118.7(4)
C21 C22 C25 120.1(4)
C23 C22 C25 121.1(4)
C18 C23 C22 120.2(4)
C18 C23 H23 119.9
C22 C23 H23 119.9
C19 C24 H24A 109.5
C19 C24 H24B 109.5
H24A C24 H24B 109.5
C19 C24 H24C 109.5
H24A C24 H24C 109.5
H24B C24 H24C 109.5
C22 C25 H25A 109.5
C22 C25 H25B 109.5
H25A C25 H25B 109.5
C22 C25 H25C 109.5
H25A C25 H25C 109.5
H25B C25 H25C 109.5
S1 C26 H26A 109.5
S1 C26 H26B 109.5
H26A C26 H26B 109.5
S1 C26 H26C 109.5
H26A C26 H26C 109.5
H26B C26 H26C 109.5
S1 C27 H27A 109.5
S1 C27 H27B 109.5
H27A C27 H27B 109.5
S1 C27 H27C 109.5
H27A C27 H27C 109.5
H27B C27 H27C 109.5

loop_
_geom_bond_atom_site_label_1
_geom_bond_atom_site_label_2
_geom_bond_distance
Pt1 N1 2.041(4)
Pt1 S1 2.2092(13)
Pt1 Cl2 2.2972(13)
Pt1 Cl1 2.3006(13)
S1 O1 1.472(3)
S1 C27 1.766(4)
S1 C26 1.775(5)
N1 C1 1.318(5)
N1 C2 1.439(5)
N2 C1 1.359(5)
N2 C10 1.424(5)
N2 H2 0.8800
N3 C1 1.355(5)
N3 C18 1.435(5)
N3 H3 0.8800
C2 C7 1.397(6)
C2 C3 1.401(6)
C3 C4 1.385(6)
C3 C8 1.499(6)
C4 C5 1.391(8)
C4 H4 0.9500
C5 C6 1.396(7)
C5 H5 0.9500
C6 C7 1.375(6)
C6 C9 1.522(7)
C7 H7 0.9500
C8 H8A 0.9800
C8 H8B 0.9800
C8 H8C 0.9800
C9 H9A 0.9800
C9 H9B 0.9800
C9 H9C 0.9800
C10 C15 1.390(6)
C10 C11 1.397(6)
C11 C12 1.401(6)
C11 C16 1.494(6)
C12 C13 1.381(6)
C12 H12 0.9500
C13 C14 1.387(7)
C13 H13 0.9500
C14 C15 1.392(6)
C14 C17 1.509(6)
C15 H15 0.9500
C16 H16A 0.9800
C16 H16B 0.9800
C16 H16C 0.9800
C17 H17A 0.9800
C17 H17B 0.9800
C17 H17C 0.9800
C18 C19 1.389(6)
C18 C23 1.390(6)
C19 C20 1.391(6)
C19 C24 1.516(6)
C20 C21 1.377(6)
C20 H20 0.9500
C21 C22 1.386(6)
C21 H21 0.9500
C22 C23 1.393(6)
C22 C25 1.515(6)
C23 H23 0.9500
C24 H24A 0.9800
C24 H24B 0.9800
C24 H24C 0.9800
C25 H25A 0.9800
C25 H25B 0.9800
C25 H25C 0.9800
C26 H26A 0.9800
C26 H26B 0.9800
C26 H26C 0.9800
C27 H27A 0.9800
C27 H27B 0.9800
C27 H27C 0.9800

loop_
_geom_torsion_atom_site_label_1
_geom_torsion_atom_site_label_2
_geom_torsion_atom_site_label_3
_geom_torsion_atom_site_label_4
_geom_torsion
N1 Pt1 S1 O1 -98.9(17)
Cl2 Pt1 S1 O1 -166.51(18)
Cl1 Pt1 S1 O1 22.00(18)
N1 Pt1 S1 C27 26.1(17)
Cl2 Pt1 S1 C27 -41.54(18)
Cl1 Pt1 S1 C27 146.97(18)
N1 Pt1 S1 C26 136.8(17)
Cl2 Pt1 S1 C26 69.13(19)
Cl1 Pt1 S1 C26 -102.36(19)
S1 Pt1 N1 C1 54.2(19)
Cl2 Pt1 N1 C1 121.9(3)
Cl1 Pt1 N1 C1 -66.8(3)
S1 Pt1 N1 C2 -128.5(16)
Cl2 Pt1 N1 C2 -60.9(3)
Cl1 Pt1 N1 C2 110.4(3)
C2 N1 C1 N3 -20.9(6)
Pt1 N1 C1 N3 156.2(3)
C2 N1 C1 N2 159.5(4)
Pt1 N1 C1 N2 -23.4(5)
C18 N3 C1 N1 151.1(4)
C18 N3 C1 N2 -29.3(6)
C10 N2 C1 N1 150.0(4)
C10 N2 C1 N3 -29.6(6)
C1 N1 C2 C7 112.7(4)
Pt1 N1 C2 C7 -64.6(4)
C1 N1 C2 C3 -72.3(5)
Pt1 N1 C2 C3 110.4(4)
C7 C2 C3 C4 1.5(6)
N1 C2 C3 C4 -173.4(4)
C7 C2 C3 C8 -177.8(4)
N1 C2 C3 C8 7.3(6)
C2 C3 C4 C5 -1.7(6)
C8 C3 C4 C5 177.6(4)
C3 C4 C5 C6 0.6(7)
C4 C5 C6 C7 0.8(7)
C4 C5 C6 C9 -178.1(4)
C5 C6 C7 C2 -1.0(6)
C9 C6 C7 C2 177.9(4)
C3 C2 C7 C6 -0.1(6)
N1 C2 C7 C6 174.8(4)
C1 N2 C10 C15 -42.9(6)
C1 N2 C10 C11 140.4(4)
C15 C10 C11 C12 1.9(6)
N2 C10 C11 C12 178.6(4)
C15 C10 C11 C16 -177.1(4)
N2 C10 C11 C16 -0.4(6)
C10 C11 C12 C13 -1.9(6)
C16 C11 C12 C13 177.1(4)
C11 C12 C13 C14 0.0(7)
C12 C13 C14 C15 1.8(7)
C12 C13 C14 C17 -177.3(4)
C11 C10 C15 C14 -0.1(6)
N2 C10 C15 C14 -176.8(4)
C13 C14 C15 C10 -1.8(6)
C17 C14 C15 C10 177.4(4)
C1 N3 C18 C19 147.4(4)
C1 N3 C18 C23 -35.7(6)
C23 C18 C19 C20 -3.5(6)
N3 C18 C19 C20 173.4(4)
C23 C18 C19 C24 176.6(4)
N3 C18 C19 C24 -6.5(6)
C18 C19 C20 C21 2.2(6)
C24 C19 C20 C21 -178.0(4)
C19 C20 C21 C22 1.5(7)
C20 C21 C22 C23 -3.9(6)
C20 C21 C22 C25 176.6(4)
C19 C18 C23 C22 1.2(6)
N3 C18 C23 C22 -175.6(4)
C21 C22 C23 C18 2.5(6)
C25 C22 C23 C18 -177.9(4)
